data_1518116
loop_
_publ_author_name
'El Brahimi, M.'
'Durand, J.'

_publ_section_title
;
 Structure et proprietes d'optique non lineaire de KTiOAsO4
;
_journal_name_full 'Revue de Chimie Minerale'
_journal_page_first 146
_journal_page_last 153
_journal_volume 23
_journal_year 1986
_chemical_formula_sum 'As K O5 Ti'
_chemical_formula_weight 241.89
_space_group_IT_number 33
_symmetry_cell_setting orthorhombic
_symmetry_Int_Tables_number 33
_symmetry_space_group_name_Hall 'P -2ac -2n'
_symmetry_space_group_name_H-M 'P n 21 a'
_cell_angle_alpha 90
_cell_angle_beta 90
_cell_angle_gamma 90
_cell_formula_units_Z 8
_cell_length_a 13.103(2)
_cell_length_b 10.746(1)
_cell_length_c 6.558(1)
_cell_volume 923.4(2)
_diffrn_ambient_temperature 293
_diffrn_radiation_probe x-ray
_diffrn_radiation_type MoK\a
_diffrn_radiation_wavelength 0.71069
_exptl_absorpt_coefficient_mu 9.783
_exptl_crystal_density_diffrn 3.480
_exptl_crystal_density_meas 3.484
_exptl_crystal_F_000 912
_refine_ls_number_reflns 760
_refine_ls_R_factor_gt 0.03
_cod_data_source_file RCM-1986-23-146-153.cif
_cod_data_source_block KTiOAsO4
_cod_database_code 1518116

loop_
_symmetry_equiv_pos_site_id
_symmetry_equiv_pos_as_xyz
1 x,y,z
2 -x,1/2+y,-z
3 1/2-x,1/2+y,1/2+z
4 1/2+x,y,1/2-z

loop_
_atom_site_label
_atom_site_type_symbol
_atom_site_thermal_displace_type
_atom_site_fract_x
_atom_site_fract_y
_atom_site_fract_z
_atom_site_occupancy
_atom_site_U_iso_or_equiv
As1 As Uiso 0.4980(2) 0.2575(6) 0.3288(2) 1.000 0.0068(3)
As2 As Uiso 0.18090(10) 0.5104(5) 0.5071(4) 1.000 0.0072(3)
Ti1 Ti Uiso 0.37500(10) 0.00000 0.5066(7) 1.000 0.0053(4)
Ti2 Ti Uiso 0.2464(3) 0.2484(6) 0.2697(5) 1.000 0.0047(5)
O1 O Uiso 0.4868(12) 0.1447(14) 0.494(3) 1.000 0.013(3)
OT1 O Uiso 0.2174(12) 0.3880(14) 0.054(3) 1.000 0.010(4)
O2 O Uiso 0.5065(12) 0.3916(14) 0.471(3) 1.000 0.008(3)
OT2 O Uiso 0.2192(12) 0.6382(14) -0.042(3) 1.000 0.012(4)
O3 O Uiso 0.3921(10) 0.2781(16) 0.179(2) 1.000 0.013(3)
O4 O Uiso 0.5973(10) 0.2388(16) 0.176(2) 1.000 0.012(3)
O5 O Uiso 0.1084(11) 0.5451(15) 0.301(3) 1.000 0.010(3)
O6 O Uiso 0.1081(11) 0.4823(16) 0.704(3) 1.000 0.010(3)
O7 O Uiso 0.2609(13) 0.6337(14) 0.542(3) 1.000 0.011(3)
O8 O Uiso 0.2591(14) 0.3896(15) 0.463(3) 1.000 0.010(3)
K1 K Uiso 0.3771(4) 0.3136(6) 0.7799(6) 1.000 0.0239(9)
K2 K Uiso 0.1081(3) 0.0689(6) 0.6996(7) 1.000 0.0220(9)

loop_
_atom_type_symbol
_atom_type_description
_atom_type_scat_dispersion_real
_atom_type_scat_dispersion_imag
_atom_type_scat_source
As As 0.0499 2.0058 ' International Tables Vol C Tables 4.2.6.8 and 6.1.1.4'
K K 0.2009 0.2494 ' International Tables Vol C Tables 4.2.6.8 and 6.1.1.4'
O O 0.0106 0.0060 ' International Tables Vol C Tables 4.2.6.8 and 6.1.1.4'
Ti Ti 0.2776 0.4457 ' International Tables Vol C Tables 4.2.6.8 and 6.1.1.4'

loop_
_geom_angle_atom_site_label_1
_geom_angle_atom_site_label_2
_geom_angle_atom_site_label_3
_geom_angle
_geom_angle_site_symmetry_1
_geom_angle_site_symmetry_3
_geom_angle_publ_flag
O1 As1 O2 105.6(9) . . yes
O1 As1 O3 113.8(8) . . yes
O1 As1 O4 112.5(9) . . yes
O2 As1 O3 104.8(8) . . yes
O2 As1 O4 112.3(8) . . yes
O3 As1 O4 107.8(6) . . yes
O5 As2 O6 110.1(8) . . yes
O5 As2 O7 106.3(9) . . yes
O5 As2 O8 112.0(9) . . yes
O6 As2 O7 113.4(9) . . yes
O6 As2 O8 110.5(9) . . yes
O7 As2 O8 104.4(8) . . yes
O1 Ti1 O2 83.8(6) . 2_646 yes
O1 Ti1 O6 87.4(7) . 3_544 yes
O1 Ti1 OT1 171.7(9) . 3_545 yes
O1 Ti1 OT2 82.8(6) . 3_545 yes
O1 Ti1 O5 77.7(7) . 3_545 yes
O2 Ti1 O6 86.0(7) 2_646 3_544 yes
OT1 Ti1 O2 97.4(7) 3_545 2_646 yes
O2 Ti1 OT2 165.8(7) 2_646 3_545 yes
O2 Ti1 O5 89.2(7) 2_646 3_545 yes
OT1 Ti1 O6 100.9(8) 3_545 3_544 yes
OT2 Ti1 O6 88.9(8) 3_545 3_544 yes
O5 Ti1 O6 164.8(6) 3_545 3_544 yes
OT1 Ti1 OT2 96.6(7) 3_545 3_545 yes
OT1 Ti1 O5 94.1(8) 3_545 3_545 yes
OT2 Ti1 O5 92.4(7) 3_545 3_545 yes
OT1 Ti2 O3 82.0(6) . . yes
OT1 Ti2 O8 84.2(8) . . yes
OT1 Ti2 O7 85.8(7) . 3_544 yes
OT1 Ti2 OT2 174.9(7) . 3_545 yes
OT1 Ti2 O4 88.9(6) . 4_455 yes
O3 Ti2 O8 89.3(7) . . yes
O3 Ti2 O7 85.4(7) . 3_544 yes
OT2 Ti2 O3 94.0(7) 3_545 . yes
O3 Ti2 O4 170.8(7) . 4_455 yes
O7 Ti2 O8 169.3(8) 3_544 . yes
OT2 Ti2 O8 92.6(8) 3_545 . yes
O4 Ti2 O8 90.4(7) 4_455 . yes
OT2 Ti2 O7 97.2(8) 3_545 3_544 yes
O4 Ti2 O7 93.2(7) 4_455 3_544 yes
OT2 Ti2 O4 95.2(7) 3_545 4_455 yes
As1 O1 Ti1 128.9(10) . . yes
Ti1 OT1 Ti2 138.0(10) 3_554 . yes
As1 O2 Ti1 126.4(10) . 2_656 yes
Ti1 OT2 Ti2 141.5(11) 3_554 3_554 yes
As1 O3 Ti2 125.1(8) . . yes
As1 O4 Ti2 131.1(8) . 4_555 yes
As2 O5 Ti1 130.9(9) . 3_554 yes
As2 O6 Ti1 134.4(9) . 3_555 yes
As2 O7 Ti2 124.6(10) . 3_555 yes
As2 O8 Ti2 130.6(11) . . yes

loop_
_geom_bond_atom_site_label_1
_geom_bond_atom_site_label_2
_geom_bond_distance
_geom_bond_site_symmetry_2
_geom_bond_publ_flag
As1 O1 1.632(18) . yes
As1 O2 1.720(17) . yes
As1 O3 1.715(13) . yes
As1 O4 1.655(13) . yes
As2 O5 1.694(18) . yes
As2 O6 1.634(18) . yes
As2 O7 1.705(17) . yes
As2 O8 1.679(18) . yes
Ti1 O1 2.138(15) . yes
Ti1 O2 1.947(16) 2_646 yes
Ti1 O6 2.01(2) 3_544 yes
Ti1 OT1 1.735(16) 3_545 yes
Ti1 OT2 1.957(15) 3_545 yes
Ti1 O5 2.00(2) 3_545 yes
Ti2 OT1 2.097(18) . yes
Ti2 O3 2.025(14) . yes
Ti2 O8 1.984(19) . yes
Ti2 O7 1.939(19) 3_544 yes
Ti2 OT2 1.769(18) 3_545 yes
Ti2 O4 1.989(14) 4_455 yes

loop_
_geom_torsion_atom_site_label_1
_geom_torsion_atom_site_label_2
_geom_torsion_atom_site_label_3
_geom_torsion_atom_site_label_4
_geom_torsion
_geom_torsion_site_symmetry_1
_geom_torsion_site_symmetry_3
_geom_torsion_site_symmetry_4
_geom_torsion_publ_flag
O2 As1 O1 Ti1 128.3(11) . . . no
O3 As1 O1 Ti1 13.9(15) . . . no
O4 As1 O1 Ti1 -109.0(11) . . . no
O1 As1 O2 Ti1 113.3(12) . . 2_656 no
O3 As1 O2 Ti1 -126.3(11) . . 2_656 no
O4 As1 O2 Ti1 -9.6(15) . . 2_656 no
O1 As1 O3 Ti2 33.0(14) . . . no
O2 As1 O3 Ti2 -81.8(12) . . . no
O4 As1 O3 Ti2 158.4(10) . . . no
O1 As1 O4 Ti2 -69.5(15) . . 4_555 no
O2 As1 O4 Ti2 49.4(15) . . 4_555 no
O3 As1 O4 Ti2 164.3(12) . . 4_555 no
O6 As2 O5 Ti1 -141.5(11) . . 3_554 no
O7 As2 O5 Ti1 95.3(12) . . 3_554 no
O8 As2 O5 Ti1 -18.2(15) . . 3_554 no
O5 As2 O6 Ti1 -151.6(12) . . 3_555 no
O7 As2 O6 Ti1 -32.6(16) . . 3_555 no
O8 As2 O6 Ti1 84.1(15) . . 3_555 no
O5 As2 O7 Ti2 111.4(12) . . 3_555 no
O6 As2 O7 Ti2 -9.8(14) . . 3_555 no
O8 As2 O7 Ti2 -130.1(12) . . 3_555 no
O5 As2 O8 Ti2 -26.1(16) . . . no
O6 As2 O8 Ti2 97.1(14) . . . no
O7 As2 O8 Ti2 -140.8(13) . . . no
O2 Ti1 O1 As1 129.3(13) 2_646 . . no
O6 Ti1 O1 As1 43.1(12) 3_544 . . no
OT2 Ti1 O1 As1 -46.1(12) 3_545 . . no
O5 Ti1 O1 As1 -140.2(13) 3_545 . . no
O1 Ti1 O2 As1 144.4(13) . 2_646 2_646 no
O1 Ti1 O6 As2 -111.9(14) . 3_544 3_544 no
O1 Ti1 OT2 Ti2 67.1(15) . 3_545 . no
O6 Ti1 OT2 Ti2 -20.5(15) 3_544 3_545 . no
OT1 Ti1 OT2 Ti2 -121.3(16) 3_545 3_545 . no
O5 Ti1 OT2 Ti2 144.4(15) 3_545 3_545 . no
O1 Ti1 O5 As2 165.7(13) . 3_545 3_545 no
O3 Ti2 OT1 Ti1 -155.0(15) . . 3_554 no
O8 Ti2 OT1 Ti1 -64.9(15) . . 3_554 no
O7 Ti2 OT1 Ti1 119.0(15) 3_544 . 3_554 no
O4 Ti2 OT1 Ti1 25.7(14) 4_455 . 3_554 no
OT1 Ti2 O3 As1 150.6(12) . . . no
O8 Ti2 O3 As1 66.4(12) . . . no
O7 Ti2 O3 As1 -123.0(12) 3_544 . . no
OT2 Ti2 O3 As1 -26.2(12) 3_545 . . no
OT1 Ti2 O8 As2 50.4(13) . . . no
O3 Ti2 O8 As2 132.4(13) . . . no
OT2 Ti2 O8 As2 -133.6(14) 3_545 . . no
O4 Ti2 O8 As2 -38.4(14) 4_455 . . no
OT1 Ti2 O7 As2 138.9(12) . 3_544 3_544 no
O3 Ti2 O7 As2 56.6(12) . 3_544 3_544 no
O3 Ti2 OT2 Ti1 -39.1(15) . 3_545 . no
O8 Ti2 OT2 Ti1 -128.6(15) . 3_545 . no
O7 Ti2 OT2 Ti1 46.8(16) 3_544 3_545 . no
O4 Ti2 OT2 Ti1 140.7(14) 4_455 3_545 . no
OT1 Ti2 O4 As1 33.9(14) . 4_455 4_455 no
O8 Ti2 O4 As1 118.1(14) . 4_455 4_455 no
